data_2311649
loop_
_publ_author_name
'Xu, Yun'
'Jiang, Linglei'
'Mei, Xuefeng'

_publ_section_title
;
 Supramolecular structures and physicochemical properties of norfloxacin
 salts.
;
_journal_issue 'Pt 4'
_journal_name_full 'Acta crystallographica Section B, Structural science, crystal engineering and materials'
_journal_page_first 750
_journal_page_last 760
_journal_paper_doi 10.1107/S2052520614011718
_journal_volume 70
_journal_year 2014
_chemical_formula_sum 'C23 H26 F N3 O7'
_chemical_formula_weight 475.47
_chemical_name_common 'NF o-OH-benzoate'
_space_group_IT_number 2
_space_group_name_Hall '-P 1'
_space_group_name_H-M_alt 'P -1'
_symmetry_cell_setting triclinic
_symmetry_space_group_name_H-M 'P -1'
_atom_sites_solution_hydrogens geom
_atom_sites_solution_primary direct
_atom_sites_solution_secondary difmap
_audit_creation_method SHELXL-97
_cell_angle_alpha 91.100(3)
_cell_angle_beta 97.543(3)
_cell_angle_gamma 109.906(3)
_cell_formula_units_Z 2
_cell_length_a 7.0237(4)
_cell_length_b 9.9645(5)
_cell_length_c 17.4655(9)
_cell_measurement_temperature 296(2)
_cell_volume 1136.71(11)
_computing_cell_refinement 'Bruker SMART'
_computing_data_collection 'Bruker SMART'
_computing_data_reduction 'Bruker SMART'
_computing_structure_refinement 'SHELXL-97 (Sheldrick, 2008)'
_computing_structure_solution 'SHELXS-97 (Sheldrick, 2008)'
_diffrn_ambient_temperature 296(2)
_diffrn_measured_fraction_theta_full 0.960
_diffrn_measured_fraction_theta_max 0.960
_diffrn_measurement_device_type 'CCD area detector'
_diffrn_measurement_method 'phi and omega scans'
_diffrn_radiation_monochromator graphite
_diffrn_radiation_source 'fine-focus sealed tube'
_diffrn_radiation_type MoK\a
_diffrn_radiation_wavelength 0.71073
_diffrn_reflns_av_R_equivalents 0.0291
_diffrn_reflns_av_sigmaI/netI 0.0393
_diffrn_reflns_limit_h_max 9
_diffrn_reflns_limit_h_min -9
_diffrn_reflns_limit_k_max 12
_diffrn_reflns_limit_k_min -12
_diffrn_reflns_limit_l_max 22
_diffrn_reflns_limit_l_min -22
_diffrn_reflns_number 17531
_diffrn_reflns_theta_full 27.52
_diffrn_reflns_theta_max 27.52
_diffrn_reflns_theta_min 2.18
_exptl_absorpt_coefficient_mu 0.109
_exptl_absorpt_correction_T_max 0.9967
_exptl_absorpt_correction_T_min 0.9839
_exptl_absorpt_correction_type empirical
_exptl_absorpt_process_details sadabs
_exptl_crystal_colour colorless
_exptl_crystal_density_diffrn 1.389
_exptl_crystal_density_method 'not measured'
_exptl_crystal_description sheet
_exptl_crystal_F_000 500.0
_exptl_crystal_size_max 0.15
_exptl_crystal_size_mid 0.06
_exptl_crystal_size_min 0.03
_refine_diff_density_max 0.165
_refine_diff_density_min -0.203
_refine_ls_extinction_method none
_refine_ls_goodness_of_fit_ref 1.004
_refine_ls_hydrogen_treatment mixed
_refine_ls_matrix_type full
_refine_ls_number_parameters 322
_refine_ls_number_reflns 5221
_refine_ls_number_restraints 0
_refine_ls_restrained_S_all 1.004
_refine_ls_R_factor_all 0.0909
_refine_ls_R_factor_gt 0.0437
_refine_ls_shift/su_max 0.003
_refine_ls_shift/su_mean 0.000
_refine_ls_structure_factor_coef Fsqd
_refine_ls_weighting_details 'calc w=1/[\s^2^(Fo^2^)+(0.0513P)^2^+0.0507P] where P=(Fo^2^+2Fc^2^)/3'
_refine_ls_weighting_scheme calc
_refine_ls_wR_factor_gt 0.0930
_refine_ls_wR_factor_ref 0.1117
_reflns_number_gt 2989
_reflns_number_total 5221
_reflns_threshold_expression >2sigma(I)
_cod_data_source_file og5069sup1.cif
_cod_data_source_block 2013329_0m
_cod_original_cell_volume 1136.71(10)
_cod_original_sg_symbol_H-M P-1
_cod_database_code 2311649

loop_
_symmetry_equiv_pos_as_xyz
'x, y, z'
'-x, -y, -z'

loop_
_atom_site_type_symbol
_atom_site_label
_atom_site_fract_x
_atom_site_fract_y
_atom_site_fract_z
_atom_site_U_iso_or_equiv
_atom_site_adp_type
_atom_site_calc_flag
_atom_site_refinement_flags
_atom_site_occupancy
_atom_site_symmetry_multiplicity
F F1 0.82208(17) -0.33285(9) 0.61457(6) 0.0581(3) Uani d . 1 1
O O2 0.54571(18) 0.03225(15) 0.27079(7) 0.0529(3) Uani d . 1 1
H H2 0.553(3) -0.051(2) 0.2947(12) 0.079 Uiso d . 1 1
O O1S 0.2611(3) 0.0897(2) 0.04954(10) 0.0715(4) Uani d . 1 1
O O1 0.6433(2) 0.26226(14) 0.30653(7) 0.0662(4) Uani d . 1 1
O O3 0.61812(17) -0.13846(12) 0.36964(6) 0.0482(3) Uani d . 1 1
O O3' 0.7482(3) 0.28716(17) 0.78613(8) 0.0790(5) Uani d . 1 1
H H1' 0.812(4) 0.249(3) 0.8283(16) 0.118 Uiso d . 1 1
O O2' 0.8187(2) 0.19293(15) 0.91645(8) 0.0699(4) Uani d . 1 1
O O1' 0.65917(19) 0.21929(14) 1.01326(7) 0.0595(4) Uani d . 1 1
N N1 0.78967(19) 0.19248(12) 0.53606(7) 0.0349(3) Uani d . 1 1
N N2 0.93994(19) -0.11350(13) 0.73272(7) 0.0383(3) Uani d . 1 1
N N3 1.0486(2) -0.15138(14) 0.89301(7) 0.0438(4) Uani d . 1 1
H H15 1.1361 -0.1707 0.9298 0.053 Uiso calc R 1 1
H H14 0.9486 -0.1374 0.9159 0.053 Uiso calc R 1 1
C C3 0.6252(2) 0.1420(2) 0.32344(10) 0.0450(4) Uani d . 1 1
C C2 0.6840(2) 0.10546(17) 0.40286(9) 0.0360(4) Uani d . 1 1
C C1 0.7373(2) 0.20978(16) 0.46120(9) 0.0373(4) Uani d . 1 1
H H1 0.7374 0.2999 0.4482 0.045 Uiso calc R 1 1
C C10 0.7977(2) 0.05996(15) 0.55761(8) 0.0312(3) Uani d . 1 1
C C9 0.8576(2) 0.03828(16) 0.63500(9) 0.0339(4) Uani d . 1 1
H H8 0.8927 0.1139 0.6723 0.041 Uiso calc R 1 1
C C8 0.8660(2) -0.09337(16) 0.65762(9) 0.0343(4) Uani d . 1 1
C C11 1.0267(3) 0.01119(17) 0.78827(9) 0.0446(4) Uani d . 1 1
H H11 0.9169 0.0355 0.8063 0.054 Uiso calc R 1 1
H H10 1.1085 0.0923 0.7631 0.054 Uiso calc R 1 1
C C12 1.1588(3) -0.01935(18) 0.85661(9) 0.0467(4) Uani d . 1 1
H H13 1.2795 -0.0292 0.8394 0.056 Uiso calc R 1 1
H H12 1.2037 0.0611 0.8949 0.056 Uiso calc R 1 1
C C4 0.6764(2) -0.03538(17) 0.42026(9) 0.0353(4) Uani d . 1 1
C C5 0.7397(2) -0.05309(16) 0.50056(9) 0.0328(4) Uani d . 1 1
C C6 0.7441(2) -0.18632(16) 0.52364(9) 0.0368(4) Uani d . 1 1
H H9 0.7029 -0.2638 0.4872 0.044 Uiso calc R 1 1
C C7 0.8070(2) -0.20340(16) 0.59774(9) 0.0377(4) Uani d . 1 1
C C14 0.8209(3) -0.23983(18) 0.77048(10) 0.0500(5) Uani d . 1 1
H H18 0.7614 -0.3211 0.7328 0.060 Uiso calc R 1 1
H H19 0.7104 -0.2208 0.7912 0.060 Uiso calc R 1 1
C C13 0.9586(3) -0.27426(18) 0.83510(10) 0.0525(5) Uani d . 1 1
H H16 0.8803 -0.3577 0.8596 0.063 Uiso calc R 1 1
H H17 1.0669 -0.2959 0.8142 0.063 Uiso calc R 1 1
C C15 0.8401(3) 0.31597(16) 0.59305(10) 0.0441(4) Uani d . 1 1
H H4 0.7944 0.2819 0.6414 0.053 Uiso calc R 1 1
H H3 0.7675 0.3787 0.5740 0.053 Uiso calc R 1 1
C C16 1.0657(3) 0.3989(2) 0.60746(12) 0.0631(6) Uani d . 1 1
H H7 1.1373 0.3387 0.6291 0.095 Uiso calc R 1 1
H H6 1.0920 0.4800 0.6430 0.095 Uiso calc R 1 1
H H5 1.1119 0.4312 0.5595 0.095 Uiso calc R 1 1
C C5' 0.3426(4) 0.4400(2) 0.87721(14) 0.0801(7) Uani d . 1 1
H H4' 0.2519 0.4762 0.8970 0.096 Uiso calc R 1 1
C C6' 0.4481(3) 0.3696(2) 0.92331(12) 0.0623(5) Uani d . 1 1
H H5' 0.4267 0.3576 0.9745 0.075 Uiso calc R 1 1
C C1' 0.5853(3) 0.31638(17) 0.89481(10) 0.0444(4) Uani d . 1 1
C C2' 0.6148(3) 0.33448(17) 0.81754(11) 0.0512(5) Uani d . 1 1
C C7' 0.6953(3) 0.23853(18) 0.94519(11) 0.0477(4) Uani d . 1 1
C C4' 0.3748(4) 0.4556(2) 0.80116(14) 0.0788(7) Uani d . 1 1
H H3' 0.3054 0.5035 0.7697 0.095 Uiso calc R 1 1
C C3' 0.5051(4) 0.4027(2) 0.77122(12) 0.0679(6) Uani d . 1 1
H H2' 0.5212 0.4121 0.7194 0.081 Uiso calc R 1 1
H H1A 0.376(4) 0.137(3) 0.0435(16) 0.108(11) Uiso d . 1 1
H H1B 0.243(4) -0.001(3) 0.0584(15) 0.114(10) Uiso d . 1 1

loop_
_atom_site_aniso_label
_atom_site_aniso_U_11
_atom_site_aniso_U_22
_atom_site_aniso_U_33
_atom_site_aniso_U_12
_atom_site_aniso_U_13
_atom_site_aniso_U_23
F1 0.0853(8) 0.0407(5) 0.0530(7) 0.0318(5) -0.0017(5) 0.0053(5)
O2 0.0554(8) 0.0678(9) 0.0296(7) 0.0154(6) 0.0015(5) 0.0057(6)
O1S 0.0715(12) 0.0779(11) 0.0821(12) 0.0398(10) 0.0305(9) 0.0228(9)
O1 0.0796(9) 0.0619(9) 0.0480(8) 0.0185(7) -0.0085(7) 0.0210(7)
O3 0.0570(7) 0.0511(7) 0.0333(7) 0.0174(6) -0.0005(5) -0.0047(6)
O3' 0.1017(12) 0.0968(12) 0.0488(10) 0.0430(10) 0.0225(8) 0.0154(8)
O2' 0.0807(10) 0.0890(10) 0.0635(10) 0.0541(9) 0.0227(8) 0.0231(8)
O1' 0.0638(9) 0.0843(9) 0.0421(8) 0.0404(7) 0.0056(6) 0.0200(7)
N1 0.0394(7) 0.0341(7) 0.0302(8) 0.0123(6) 0.0021(6) 0.0043(6)
N2 0.0430(8) 0.0374(7) 0.0303(8) 0.0114(6) -0.0036(6) 0.0067(6)
N3 0.0463(8) 0.0594(9) 0.0304(8) 0.0256(7) 0.0011(6) 0.0093(7)
C3 0.0366(9) 0.0580(11) 0.0355(10) 0.0103(8) 0.0035(7) 0.0095(9)
C2 0.0309(8) 0.0451(9) 0.0288(9) 0.0094(7) 0.0026(6) 0.0066(7)
C1 0.0360(9) 0.0391(9) 0.0352(10) 0.0110(7) 0.0036(7) 0.0101(7)
C10 0.0294(8) 0.0334(8) 0.0299(9) 0.0095(6) 0.0043(6) 0.0050(7)
C9 0.0343(8) 0.0364(8) 0.0294(9) 0.0110(7) 0.0029(6) 0.0019(7)
C8 0.0313(8) 0.0392(9) 0.0317(9) 0.0120(7) 0.0019(6) 0.0063(7)
C11 0.0556(11) 0.0424(9) 0.0324(10) 0.0145(8) 0.0008(8) 0.0043(7)
C12 0.0492(10) 0.0546(10) 0.0301(10) 0.0120(8) 0.0003(8) 0.0037(8)
C4 0.0298(8) 0.0431(9) 0.0305(9) 0.0095(7) 0.0044(7) -0.0005(8)
C5 0.0291(8) 0.0390(8) 0.0303(9) 0.0118(7) 0.0040(6) 0.0036(7)
C6 0.0383(9) 0.0363(8) 0.0339(10) 0.0120(7) 0.0022(7) -0.0030(7)
C7 0.0402(9) 0.0324(8) 0.0415(10) 0.0150(7) 0.0023(7) 0.0052(7)
C14 0.0539(11) 0.0479(10) 0.0385(10) 0.0084(8) -0.0037(8) 0.0134(8)
C13 0.0707(12) 0.0468(10) 0.0380(11) 0.0214(9) -0.0029(9) 0.0094(8)
C15 0.0612(11) 0.0350(9) 0.0381(10) 0.0214(8) 0.0009(8) 0.0007(7)
C16 0.0714(13) 0.0448(10) 0.0596(13) 0.0095(9) -0.0065(10) -0.0081(9)
C5' 0.1024(18) 0.0834(16) 0.0710(17) 0.0610(14) -0.0079(13) 0.0074(13)
C6' 0.0801(14) 0.0640(12) 0.0493(12) 0.0373(11) -0.0020(10) 0.0087(10)
C1' 0.0527(11) 0.0370(9) 0.0393(11) 0.0139(8) -0.0038(8) 0.0034(7)
C2' 0.0656(12) 0.0385(9) 0.0406(11) 0.0104(9) -0.0026(9) 0.0033(8)
C7' 0.0512(11) 0.0490(10) 0.0423(12) 0.0184(9) 0.0012(9) 0.0089(8)
C4' 0.1052(19) 0.0601(13) 0.0657(17) 0.0367(13) -0.0294(14) 0.0091(11)
C3' 0.0963(17) 0.0536(12) 0.0419(12) 0.0172(12) -0.0087(11) 0.0109(10)

loop_
_atom_type_symbol
_atom_type_description
_atom_type_scat_dispersion_real
_atom_type_scat_dispersion_imag
_atom_type_scat_source
C C 0.0033 0.0016 'International Tables Vol C Tables 4.2.6.8 and 6.1.1.4'
H H 0.0000 0.0000 'International Tables Vol C Tables 4.2.6.8 and 6.1.1.4'
N N 0.0061 0.0033 'International Tables Vol C Tables 4.2.6.8 and 6.1.1.4'
O O 0.0106 0.0060 'International Tables Vol C Tables 4.2.6.8 and 6.1.1.4'
F F 0.0171 0.0103 'International Tables Vol C Tables 4.2.6.8 and 6.1.1.4'

loop_
_geom_angle_atom_site_label_1
_geom_angle_atom_site_label_2
_geom_angle_atom_site_label_3
_geom_angle
C3 O2 H2 108.0(13)
H1A O1S H1B 114(3)
C2' O3' H1' 104.9(16)
C1 N1 C10 119.23(13)
C1 N1 C15 118.55(12)
C10 N1 C15 122.21(12)
C8 N2 C11 118.27(12)
C8 N2 C14 118.60(12)
C11 N2 C14 110.54(13)
C13 N3 C12 111.16(13)
C13 N3 H15 109.4
C12 N3 H15 109.4
C13 N3 H14 109.4
C12 N3 H14 109.4
H15 N3 H14 108.0
O1 C3 O2 120.98(16)
O1 C3 C2 123.45(16)
O2 C3 C2 115.55(15)
C1 C2 C4 119.56(14)
C1 C2 C3 117.94(15)
C4 C2 C3 122.41(14)
N1 C1 C2 124.95(14)
N1 C1 H1 117.5
C2 C1 H1 117.5
N1 C10 C5 118.62(13)
N1 C10 C9 121.15(13)
C5 C10 C9 120.20(13)
C8 C9 C10 121.96(14)
C8 C9 H8 119.0
C10 C9 H8 119.0
N2 C8 C9 122.61(14)
N2 C8 C7 121.77(13)
C9 C8 C7 115.49(14)
N2 C11 C12 110.59(13)
N2 C11 H11 109.5
C12 C11 H11 109.5
N2 C11 H10 109.5
C12 C11 H10 109.5
H11 C11 H10 108.1
N3 C12 C11 112.33(13)
N3 C12 H13 109.1
C11 C12 H13 109.1
N3 C12 H12 109.1
C11 C12 H12 109.1
H13 C12 H12 107.9
O3 C4 C2 122.77(14)
O3 C4 C5 121.69(14)
C2 C4 C5 115.54(13)
C10 C5 C6 117.79(14)
C10 C5 C4 121.94(13)
C6 C5 C4 120.26(14)
C7 C6 C5 120.87(14)
C7 C6 H9 119.6
C5 C6 H9 119.6
C6 C7 F1 117.43(14)
C6 C7 C8 123.65(14)
F1 C7 C8 118.87(14)
N2 C14 C13 109.84(14)
N2 C14 H18 109.7
C13 C14 H18 109.7
N2 C14 H19 109.7
C13 C14 H19 109.7
H18 C14 H19 108.2
N3 C13 C14 109.97(14)
N3 C13 H16 109.7
C14 C13 H16 109.7
N3 C13 H17 109.7
C14 C13 H17 109.7
H16 C13 H17 108.2
N1 C15 C16 111.80(14)
N1 C15 H4 109.3
C16 C15 H4 109.3
N1 C15 H3 109.3
C16 C15 H3 109.3
H4 C15 H3 107.9
C15 C16 H7 109.5
C15 C16 H6 109.5
H7 C16 H6 109.5
C15 C16 H5 109.5
H7 C16 H5 109.5
H6 C16 H5 109.5
C4' C5' C6' 118.6(2)
C4' C5' H4' 120.7
C6' C5' H4' 120.7
C5' C6' C1' 121.4(2)
C5' C6' H5' 119.3
C1' C6' H5' 119.3
C6' C1' C2' 118.57(17)
C6' C1' C7' 120.57(17)
C2' C1' C7' 120.84(18)
O3' C2' C3' 118.51(19)
O3' C2' C1' 121.81(16)
C3' C2' C1' 119.7(2)
O1' C7' O2' 122.89(16)
O1' C7' C1' 119.16(17)
O2' C7' C1' 117.94(17)
C3' C4' C5' 121.5(2)
C3' C4' H3' 119.3
C5' C4' H3' 119.3
C4' C3' C2' 120.3(2)
C4' C3' H2' 119.8
C2' C3' H2' 119.8

loop_
_geom_bond_atom_site_label_1
_geom_bond_atom_site_label_2
_geom_bond_distance
F1 C7 1.3640(17)
O2 C3 1.328(2)
O2 H2 0.95(2)
O1S H1A 0.80(3)
O1S H1B 0.89(3)
O1 C3 1.208(2)
O3 C4 1.2601(17)
O3' C2' 1.352(2)
O3' H1' 0.97(3)
O2' C7' 1.258(2)
O1' C7' 1.253(2)
N1 C1 1.3418(18)
N1 C10 1.3974(18)
N1 C15 1.4812(19)
N2 C8 1.3903(18)
N2 C11 1.463(2)
N2 C14 1.476(2)
N3 C13 1.476(2)
N3 C12 1.484(2)
N3 H15 0.9000
N3 H14 0.9000
C3 C2 1.483(2)
C2 C1 1.361(2)
C2 C4 1.426(2)
C1 H1 0.9300
C10 C5 1.402(2)
C10 C9 1.405(2)
C9 C8 1.395(2)
C9 H8 0.9300
C8 C7 1.414(2)
C11 C12 1.515(2)
C11 H11 0.9700
C11 H10 0.9700
C12 H13 0.9700
C12 H12 0.9700
C4 C5 1.447(2)
C5 C6 1.404(2)
C6 C7 1.345(2)
C6 H9 0.9300
C14 C13 1.510(2)
C14 H18 0.9700
C14 H19 0.9700
C13 H16 0.9700
C13 H17 0.9700
C15 C16 1.500(3)
C15 H4 0.9700
C15 H3 0.9700
C16 H7 0.9600
C16 H6 0.9600
C16 H5 0.9600
C5' C4' 1.379(3)
C5' C6' 1.382(3)
C5' H4' 0.9300
C6' C1' 1.386(3)
C6' H5' 0.9300
C1' C2' 1.398(2)
C1' C7' 1.493(2)
C2' C3' 1.387(3)
C4' C3' 1.354(3)
C4' H3' 0.9300
C3' H2' 0.9300

loop_
_geom_torsion_atom_site_label_1
_geom_torsion_atom_site_label_2
_geom_torsion_atom_site_label_3
_geom_torsion_atom_site_label_4
_geom_torsion
O1 C3 C2 C1 8.3(2)
O2 C3 C2 C1 -170.36(14)
O1 C3 C2 C4 -174.96(16)
O2 C3 C2 C4 6.4(2)
C10 N1 C1 C2 2.0(2)
C15 N1 C1 C2 -178.85(15)
C4 C2 C1 N1 1.6(2)
C3 C2 C1 N1 178.50(14)
C1 N1 C10 C5 -3.4(2)
C15 N1 C10 C5 177.49(14)
C1 N1 C10 C9 178.11(13)
C15 N1 C10 C9 -1.0(2)
N1 C10 C9 C8 179.83(14)
C5 C10 C9 C8 1.4(2)
C11 N2 C8 C9 -4.9(2)
C14 N2 C8 C9 133.47(16)
C11 N2 C8 C7 170.78(15)
C14 N2 C8 C7 -50.9(2)
C10 C9 C8 N2 174.89(13)
C10 C9 C8 C7 -1.0(2)
C8 N2 C11 C12 -161.49(14)
C14 N2 C11 C12 57.07(18)
C13 N3 C12 C11 52.96(19)
N2 C11 C12 N3 -53.34(19)
C1 C2 C4 O3 176.24(14)
C3 C2 C4 O3 -0.5(2)
C1 C2 C4 C5 -3.6(2)
C3 C2 C4 C5 179.71(13)
N1 C10 C5 C6 -178.50(13)
C9 C10 C5 C6 0.0(2)
N1 C10 C5 C4 1.3(2)
C9 C10 C5 C4 179.79(13)
O3 C4 C5 C10 -177.68(14)
C2 C4 C5 C10 2.1(2)
O3 C4 C5 C6 2.1(2)
C2 C4 C5 C6 -178.06(14)
C10 C5 C6 C7 -1.7(2)
C4 C5 C6 C7 178.48(14)
C5 C6 C7 F1 -175.05(14)
C5 C6 C7 C8 2.2(2)
N2 C8 C7 C6 -176.70(15)
C9 C8 C7 C6 -0.8(2)
N2 C8 C7 F1 0.5(2)
C9 C8 C7 F1 176.40(14)
C8 N2 C14 C13 157.90(14)
C11 N2 C14 C13 -60.81(19)
C12 N3 C13 C14 -55.73(19)
N2 C14 C13 N3 59.7(2)
C1 N1 C15 C16 -93.40(17)
C10 N1 C15 C16 85.68(18)
C4' C5' C6' C1' 0.6(3)
C5' C6' C1' C2' -0.4(3)
C5' C6' C1' C7' -179.03(18)
C6' C1' C2' O3' 179.05(17)
C7' C1' C2' O3' -2.3(3)
C6' C1' C2' C3' -1.0(3)
C7' C1' C2' C3' 177.68(16)
C6' C1' C7' O1' 1.4(3)
C2' C1' C7' O1' -177.18(15)
C6' C1' C7' O2' -179.73(17)
C2' C1' C7' O2' 1.7(2)
C6' C5' C4' C3' 0.5(3)
C5' C4' C3' C2' -1.9(3)
O3' C2' C3' C4' -177.92(19)
C1' C2' C3' C4' 2.1(3)
